data_7000361
loop_
_publ_author_name
'Khairul, Wan M.'
'Fox, Mark A.'
'Zaitseva, Natasha N.'
'Gaudio, Maryka'
'Yufit, Dmitry S.'
'Skelton, Brian W.'
'White, Allan H.'
'Howard, Judith A. K.'
'Bruce, Michael I.'
'Low, Paul J.'

_publ_section_title
;
 Transition metal alkynyl complexes by transmetallation from
 Au(C&#xE002;CAr)(PPh3) (Ar = C6H5 or C6H4Me-4)
;
_journal_issue 4
_journal_name_full 'Dalton Transactions'
_journal_page_first 610
_journal_paper_doi 10.1039/b809960j
_journal_year 2009
_chemical_formula_moiety 'C24 H32 P2 Pt'
_chemical_formula_sum 'C24 H32 P2 Pt'
_chemical_formula_weight 577.53
_chemical_name_systematic
;
?
;
_space_group_IT_number 14
_symmetry_cell_setting monoclinic
_symmetry_Int_Tables_number 14
_symmetry_space_group_name_Hall '-P 2ybc'
_symmetry_space_group_name_H-M 'P 1 21/c 1'
_atom_sites_solution_hydrogens geom
_atom_sites_solution_primary direct
_atom_sites_solution_secondary difmap
_audit_creation_method SHELXL-97
_cell_angle_alpha 90.00
_cell_angle_beta 105.86(1)
_cell_angle_gamma 90.00
_cell_formula_units_Z 2
_cell_length_a 12.3805(5)
_cell_length_b 5.7372(2)
_cell_length_c 17.1229(7)
_cell_measurement_reflns_used 6318
_cell_measurement_temperature 120(2)
_cell_measurement_theta_max 30.75
_cell_measurement_theta_min 2.47
_cell_volume 1169.93(10)
_computing_cell_refinement 'SAINT Ver. 6.45 (Bruker-AXS, 2003)'
_computing_data_collection 'SMART Ver. 5.630 (Bruker-AXS, 2003)'
_computing_data_reduction 'SAINT Ver. 6.45'
_computing_molecular_graphics 'SHELXTL Ver. 6.14'
_computing_publication_material 'SHELXTL Ver. 6.14'
_computing_structure_refinement 'SHELXTL Ver. 6.14'
_computing_structure_solution 'SHELXTL Ver. 6.14 (Bruker-AXS, 2003)'
_diffrn_ambient_temperature 120(2)
_diffrn_measured_fraction_theta_full 0.970
_diffrn_measured_fraction_theta_max 0.970
_diffrn_measurement_device_type 'Bruker SMART CCD 1K'
_diffrn_measurement_method '0.30\% \w scans'
_diffrn_radiation_monochromator graphite
_diffrn_radiation_source 'normalfocus sealed tube'
_diffrn_radiation_type Mo-K\a
_diffrn_radiation_wavelength 0.71073
_diffrn_reflns_av_R_equivalents 0.0254
_diffrn_reflns_av_sigmaI/netI 0.0266
_diffrn_reflns_limit_h_max 17
_diffrn_reflns_limit_h_min -17
_diffrn_reflns_limit_k_max 8
_diffrn_reflns_limit_k_min -7
_diffrn_reflns_limit_l_max 23
_diffrn_reflns_limit_l_min -23
_diffrn_reflns_number 10382
_diffrn_reflns_theta_full 29.98
_diffrn_reflns_theta_max 29.98
_diffrn_reflns_theta_min 2.47
_diffrn_standards_number 0
_exptl_absorpt_coefficient_mu 6.140
_exptl_absorpt_correction_T_max 0.7096
_exptl_absorpt_correction_T_min 0.2293
_exptl_absorpt_correction_type multi-scan
_exptl_absorpt_process_details
;
SADABS (Bruker-AXS, 2003)
;
_exptl_crystal_colour colorless
_exptl_crystal_density_diffrn 1.639
_exptl_crystal_density_method 'not measured'
_exptl_crystal_description prism
_exptl_crystal_F_000 568
_exptl_crystal_size_max 0.34
_exptl_crystal_size_mid 0.16
_exptl_crystal_size_min 0.06
_refine_diff_density_max 0.566
_refine_diff_density_min -0.851
_refine_diff_density_rms 0.102
_refine_ls_extinction_method none
_refine_ls_goodness_of_fit_ref 1.098
_refine_ls_hydrogen_treatment constr
_refine_ls_matrix_type full
_refine_ls_number_parameters 124
_refine_ls_number_reflns 3307
_refine_ls_number_restraints 0
_refine_ls_restrained_S_all 1.098
_refine_ls_R_factor_all 0.0273
_refine_ls_R_factor_gt 0.0182
_refine_ls_shift/su_max 0.002
_refine_ls_shift/su_mean 0.000
_refine_ls_structure_factor_coef Fsqd
_refine_ls_weighting_details 'calc w=1/[\s^2^(Fo^2^)+(0.0100P)^2^+1.0000P] where P=(Fo^2^+2Fc^2^)/3'
_refine_ls_weighting_scheme calc
_refine_ls_wR_factor_gt 0.0383
_refine_ls_wR_factor_ref 0.0414
_reflns_number_gt 2656
_reflns_number_total 3307
_reflns_threshold_expression I>2\s(I)
_cod_data_source_file b809960j.txt
_cod_data_source_block 8b
_cod_depositor_comments
;
The following automatic conversions were performed:
'_symmetry_cell_setting' value 'Monoclinic' changed to 'monoclinic'
according to '/home/saulius/struct/CIF-dictionaries/cif_core.dic'
dictionary named 'cif_core.dic' version 2.4.1 from 2010-06-29.

Automatic conversion script
Id: cif_fix_enum 1527 2010-12-29 10:47:43Z saulius 
;
_cod_original_cell_volume 1169.92(8)
_cod_original_sg_symbol_Hall '-P 2ybc '
_cod_original_sg_symbol_H-M 'P 1 21/c 1 '
_cod_database_code 7000361

loop_
_symmetry_equiv_pos_as_xyz
'x, y, z'
'-x, y+1/2, -z+1/2'
'-x, -y, -z'
'x, -y-1/2, z-1/2'

loop_
_atom_site_label
_atom_site_type_symbol
_atom_site_fract_x
_atom_site_fract_y
_atom_site_fract_z
_atom_site_U_iso_or_equiv
_atom_site_adp_type
_atom_site_occupancy
_atom_site_symmetry_multiplicity
_atom_site_calc_flag
_atom_site_refinement_flags
_atom_site_disorder_assembly
_atom_site_disorder_group
Pt1 Pt 0.5000 1.0000 0.0000 0.01306(4) Uani 1 2 d S . .
P1 P 0.40643(5) 0.78981(11) 0.07498(4) 0.01484(12) Uani 1 1 d . . .
C1 C 0.6218(2) 1.0674(4) 0.10136(16) 0.0170(5) Uani 1 1 d . . .
C2 C 0.6970(2) 1.1097(4) 0.16189(16) 0.0178(5) Uani 1 1 d . . .
C3 C 0.79034(19) 1.1710(4) 0.22941(15) 0.0156(5) Uani 1 1 d . . .
C4 C 0.84475(19) 1.3865(4) 0.23109(15) 0.0166(5) Uani 1 1 d . . .
H4A H 0.8185 1.4934 0.1877 0.020 Uiso 1 1 calc R . .
C5 C 0.9362(2) 1.4453(4) 0.29514(16) 0.0172(5) Uani 1 1 d . . .
H5A H 0.9718 1.5918 0.2947 0.021 Uiso 1 1 calc R . .
C6 C 0.97708(19) 1.2937(5) 0.36020(15) 0.0176(5) Uani 1 1 d . . .
C7 C 0.9228(2) 1.0807(5) 0.35909(16) 0.0181(5) Uani 1 1 d . . .
H7A H 0.9490 0.9746 0.4028 0.022 Uiso 1 1 calc R . .
C8 C 0.8307(2) 1.0208(4) 0.29483(15) 0.0178(5) Uani 1 1 d . . .
H8A H 0.7947 0.8749 0.2957 0.021 Uiso 1 1 calc R . .
C9 C 1.0786(2) 1.3576(5) 0.42822(17) 0.0247(6) Uani 1 1 d . . .
H9A H 1.0954 1.2311 0.4682 0.037 Uiso 1 1 calc R . .
H9B H 1.0632 1.5010 0.4544 0.037 Uiso 1 1 calc R . .
H9C H 1.1430 1.3822 0.4063 0.037 Uiso 1 1 calc R . .
C10 C 0.3241(2) 0.9835(5) 0.11979(17) 0.0230(5) Uani 1 1 d . . .
H10A H 0.2845 0.8922 0.1517 0.035 Uiso 1 1 calc R . .
H10B H 0.2694 1.0669 0.0767 0.035 Uiso 1 1 calc R . .
H10C H 0.3740 1.0960 0.1552 0.035 Uiso 1 1 calc R . .
C11 C 0.4916(2) 0.6275(5) 0.16052(17) 0.0256(6) Uani 1 1 d . . .
H11A H 0.4427 0.5451 0.1877 0.038 Uiso 1 1 calc R . .
H11B H 0.5403 0.7352 0.1989 0.038 Uiso 1 1 calc R . .
H11C H 0.5378 0.5144 0.1413 0.038 Uiso 1 1 calc R . .
C12 C 0.3058(2) 0.5774(5) 0.02088(18) 0.0243(6) Uani 1 1 d . . .
H12A H 0.2714 0.4988 0.0589 0.036 Uiso 1 1 calc R . .
H12B H 0.3439 0.4623 -0.0045 0.036 Uiso 1 1 calc R . .
H12C H 0.2473 0.6561 -0.0212 0.036 Uiso 1 1 calc R . .

loop_
_atom_site_aniso_label
_atom_site_aniso_U_11
_atom_site_aniso_U_22
_atom_site_aniso_U_33
_atom_site_aniso_U_23
_atom_site_aniso_U_13
_atom_site_aniso_U_12
Pt1 0.01225(6) 0.01422(6) 0.01301(6) -0.00036(6) 0.00397(4) -0.00169(6)
P1 0.0157(3) 0.0149(3) 0.0149(3) 0.0009(2) 0.0057(2) -0.0013(2)
C1 0.0173(11) 0.0164(11) 0.0187(12) 0.0007(9) 0.0075(10) -0.0006(9)
C2 0.0183(11) 0.0168(12) 0.0197(13) 0.0001(10) 0.0073(10) 0.0012(10)
C3 0.0119(10) 0.0179(12) 0.0176(12) -0.0004(9) 0.0051(9) 0.0013(9)
C4 0.0154(11) 0.0183(13) 0.0162(12) 0.0019(10) 0.0043(9) 0.0018(9)
C5 0.0153(11) 0.0158(13) 0.0218(13) -0.0007(9) 0.0071(9) -0.0011(8)
C6 0.0143(11) 0.0227(12) 0.0161(12) -0.0040(10) 0.0046(9) 0.0008(10)
C7 0.0181(11) 0.0206(12) 0.0148(12) 0.0021(10) 0.0034(9) 0.0032(10)
C8 0.0182(11) 0.0148(12) 0.0209(12) 0.0002(10) 0.0066(9) 0.0002(10)
C9 0.0199(13) 0.0307(15) 0.0217(14) -0.0013(11) 0.0026(10) -0.0010(11)
C10 0.0278(13) 0.0191(13) 0.0263(13) 0.0010(12) 0.0144(10) 0.0006(11)
C11 0.0262(13) 0.0235(14) 0.0257(15) 0.0091(11) 0.0048(11) 0.0020(11)
C12 0.0260(14) 0.0209(12) 0.0275(15) -0.0019(11) 0.0098(11) -0.0087(11)

loop_
_atom_type_symbol
_atom_type_description
_atom_type_scat_dispersion_real
_atom_type_scat_dispersion_imag
_atom_type_scat_source
C C 0.0033 0.0016 'International Tables Vol C Tables 4.2.6.8 and 6.1.1.4'
H H 0.0000 0.0000 'International Tables Vol C Tables 4.2.6.8 and 6.1.1.4'
P P 0.1023 0.0942 'International Tables Vol C Tables 4.2.6.8 and 6.1.1.4'
Pt Pt -1.7033 8.3905 'International Tables Vol C Tables 4.2.6.8 and 6.1.1.4'

loop_
_geom_angle_atom_site_label_1
_geom_angle_atom_site_label_2
_geom_angle_atom_site_label_3
_geom_angle
_geom_angle_site_symmetry_1
_geom_angle_site_symmetry_3
_geom_angle_publ_flag
C1 Pt1 C1 180.0 3_675 . yes
C1 Pt1 P1 90.45(7) 3_675 . yes
C1 Pt1 P1 89.55(7) . . yes
C1 Pt1 P1 89.55(7) 3_675 3_675 yes
C1 Pt1 P1 90.45(7) . 3_675 yes
P1 Pt1 P1 180.00(2) . 3_675 yes
C12 P1 C11 103.61(14) . . yes
C12 P1 C10 103.97(13) . . yes
C11 P1 C10 104.06(13) . . yes
C12 P1 Pt1 116.80(9) . . yes
C11 P1 Pt1 116.86(9) . . yes
C10 P1 Pt1 110.06(9) . . yes
C2 C1 Pt1 178.7(2) . . yes
C1 C2 C3 175.3(3) . . yes
C8 C3 C4 117.6(2) . . yes
C8 C3 C2 121.9(2) . . yes
C4 C3 C2 120.5(2) . . yes
C5 C4 C3 120.9(2) . . yes
C5 C4 H4A 119.5 . . ?
C3 C4 H4A 119.5 . . ?
C4 C5 C6 121.3(2) . . yes
C4 C5 H5A 119.3 . . ?
C6 C5 H5A 119.3 . . ?
C7 C6 C5 117.9(2) . . yes
C7 C6 C9 121.4(2) . . yes
C5 C6 C9 120.6(2) . . yes
C6 C7 C8 121.0(2) . . yes
C6 C7 H7A 119.5 . . ?
C8 C7 H7A 119.5 . . ?
C3 C8 C7 121.2(2) . . yes
C3 C8 H8A 119.4 . . ?
C7 C8 H8A 119.4 . . ?
C6 C9 H9A 109.5 . . ?
C6 C9 H9B 109.5 . . ?
H9A C9 H9B 109.5 . . ?
C6 C9 H9C 109.5 . . ?
H9A C9 H9C 109.5 . . ?
H9B C9 H9C 109.5 . . ?
P1 C10 H10A 109.5 . . ?
P1 C10 H10B 109.5 . . ?
H10A C10 H10B 109.5 . . ?
P1 C10 H10C 109.5 . . ?
H10A C10 H10C 109.5 . . ?
H10B C10 H10C 109.5 . . ?
P1 C11 H11A 109.5 . . ?
P1 C11 H11B 109.5 . . ?
H11A C11 H11B 109.5 . . ?
P1 C11 H11C 109.5 . . ?
H11A C11 H11C 109.5 . . ?
H11B C11 H11C 109.5 . . ?
P1 C12 H12A 109.5 . . ?
P1 C12 H12B 109.5 . . ?
H12A C12 H12B 109.5 . . ?
P1 C12 H12C 109.5 . . ?
H12A C12 H12C 109.5 . . ?
H12B C12 H12C 109.5 . . ?

loop_
_geom_bond_atom_site_label_1
_geom_bond_atom_site_label_2
_geom_bond_distance
_geom_bond_site_symmetry_2
_geom_bond_publ_flag
Pt1 C1 2.001(3) 3_675 yes
Pt1 C1 2.001(3) . yes
Pt1 P1 2.2929(6) . yes
Pt1 P1 2.2929(6) 3_675 yes
P1 C12 1.807(3) . yes
P1 C11 1.811(3) . yes
P1 C10 1.814(3) . yes
C1 C2 1.214(4) . yes
C2 C3 1.437(3) . yes
C3 C8 1.393(3) . yes
C3 C4 1.404(3) . yes
C4 C5 1.386(4) . yes
C4 H4A 0.9500 . ?
C5 C6 1.395(4) . yes
C5 H5A 0.9500 . ?
C6 C7 1.392(4) . yes
C6 C9 1.506(4) . yes
C7 C8 1.394(3) . yes
C7 H7A 0.9500 . ?
C8 H8A 0.9500 . ?
C9 H9A 0.9800 . ?
C9 H9B 0.9800 . ?
C9 H9C 0.9800 . ?
C10 H10A 0.9800 . ?
C10 H10B 0.9800 . ?
C10 H10C 0.9800 . ?
C11 H11A 0.9800 . ?
C11 H11B 0.9800 . ?
C11 H11C 0.9800 . ?
C12 H12A 0.9800 . ?
C12 H12B 0.9800 . ?
C12 H12C 0.9800 . ?
